data_4123500
loop_
_publ_author_name
'Wang, Timothy C.'
'Bury, Wojciech'
'G\'omez-Gualdr\'on, Diego A'
'Vermeulen, Nicolaas A.'
'Mondloch, Joseph E.'
'Deria, Pravas'
'Zhang, Kainan'
'Moghadam, Peyman Z.'
'Sarjeant, Amy A.'
'Snurr, Randall Q.'
'Stoddart, J. Fraser'
'Hupp, Joseph T.'
'Farha, Omar K.'

_publ_section_title
;
 Ultrahigh Surface Area Zirconium MOFs and Insights into the Applicability
 of the BET Theory.
;
_journal_issue 10
_journal_name_full 'Journal of the American Chemical Society'
_journal_page_first 3585
_journal_page_last 3591
_journal_paper_doi 10.1021/ja512973b
_journal_volume 137
_journal_year 2015
_chemical_formula_moiety 'C240 H126 N12 O32 Zr6'
_chemical_formula_sum 'C240 H126 N12 O32 Zr6'
_chemical_formula_weight 4236.84
_chemical_name_systematic
;
 ?
;
_space_group_crystal_system cubic
_space_group_IT_number 221
_space_group_name_Hall '-P 4 2 3'
_space_group_name_H-M_alt 'P m -3 m'
_symmetry_space_group_name_Hall '-P 4 2 3'
_symmetry_space_group_name_H-M 'P m -3 m'
_atom_sites_solution_hydrogens mixed
_atom_sites_solution_primary direct
_audit_creation_date 2014-04-21
_audit_creation_method
;
Olex2 1.2
(compiled 2014.03.20 svn.r2914 for OlexSys, GUI svn.r4816)
;
_cell_angle_alpha 90
_cell_angle_beta 90
_cell_angle_gamma 90
_cell_formula_units_Z 1
_cell_length_a 28.9202(7)
_cell_length_b 28.9202(7)
_cell_length_c 28.9202(7)
_cell_measurement_reflns_used 9975
_cell_measurement_temperature 100(2)
_cell_measurement_theta_max 65.110
_cell_measurement_theta_min 2.647
_cell_volume 24188.2(10)
_computing_cell_refinement 'SAINT V7.23A (Bruker, 2005)'
_computing_data_collection 'APEX2 V2.1-4 (Bruker, 2007)'
_computing_data_reduction 'Bruker SAINT'
_computing_molecular_graphics 'Olex2 (Dolomanov et al., 2009)'
_computing_publication_material 'Olex2 (Dolomanov et al., 2009)'
_computing_structure_refinement 'XL (Sheldrick, 2008)'
_computing_structure_solution 'XS (Sheldrick, 2008)'
_diffrn_ambient_temperature 100(2)
_diffrn_detector_area_resol_mean 8
_diffrn_measured_fraction_theta_full 0.946
_diffrn_measured_fraction_theta_max 0.999
_diffrn_measurement_device_type 'Bruker Kappa APEX CCD area detector'
_diffrn_measurement_method '\w and \f scans'
_diffrn_radiation_monochromator 'MX optics'
_diffrn_radiation_type CuK\a
_diffrn_radiation_wavelength 1.54178
_diffrn_reflns_av_R_equivalents 0.0691
_diffrn_reflns_av_unetI/netI 0.0259
_diffrn_reflns_Laue_measured_fraction_full 0.946
_diffrn_reflns_Laue_measured_fraction_max 0.999
_diffrn_reflns_limit_h_max 34
_diffrn_reflns_limit_h_min -25
_diffrn_reflns_limit_k_max 27
_diffrn_reflns_limit_k_min -33
_diffrn_reflns_limit_l_max 33
_diffrn_reflns_limit_l_min -20
_diffrn_reflns_number 48688
_diffrn_reflns_point_group_measured_fraction_full 0.946
_diffrn_reflns_point_group_measured_fraction_max 0.999
_diffrn_reflns_theta_full 67.679
_diffrn_reflns_theta_max 65.105
_diffrn_reflns_theta_min 1.527
_diffrn_source microsource
_exptl_absorpt_coefficient_mu 0.642
_exptl_absorpt_correction_T_max 0.7526
_exptl_absorpt_correction_T_min 0.6388
_exptl_absorpt_correction_type multi-scan
_exptl_absorpt_process_details
;
SADABS-2012/1 (Bruker,2012) was used for absorption correction.
wR2(int) was 0.0717 before and 0.0549 after correction.
The Ratio of minimum to maximum transmission is 0.8488.
The \l/2 correction factor is 0.0015.
;
_exptl_crystal_colour red
_exptl_crystal_colour_primary red
_exptl_crystal_density_diffrn 0.291
_exptl_crystal_description cube
_exptl_crystal_F_000 2146
_exptl_crystal_size_max 0.064
_exptl_crystal_size_mid 0.055
_exptl_crystal_size_min 0.049
_refine_diff_density_max 0.331
_refine_diff_density_min -0.377
_refine_diff_density_rms 0.042
_refine_ls_extinction_method none
_refine_ls_goodness_of_fit_ref 1.092
_refine_ls_hydrogen_treatment mixed
_refine_ls_matrix_type full
_refine_ls_number_parameters 125
_refine_ls_number_reflns 4009
_refine_ls_number_restraints 168
_refine_ls_restrained_S_all 1.112
_refine_ls_R_factor_all 0.0405
_refine_ls_R_factor_gt 0.0348
_refine_ls_shift/su_max 0.001
_refine_ls_shift/su_mean 0.000
_refine_ls_structure_factor_coef Fsqd
_refine_ls_weighting_details 'w=1/[\s^2^(Fo^2^)+(0.0672P)^2^] where P=(Fo^2^+2Fc^2^)/3'
_refine_ls_weighting_scheme calc
_refine_ls_wR_factor_gt 0.1000
_refine_ls_wR_factor_ref 0.1025
_reflns_Friedel_coverage 0.000
_reflns_number_gt 3316
_reflns_number_total 4009
_reflns_threshold_expression 'I > 2\s(I)'
_cod_data_source_file ja512973b_si_005.cif
_cod_data_source_block n3463
_cod_depositor_comments 'Adding full bibliography for 4123497--4123500.cif.'
_cod_original_cell_volume 24188.2(18)
_cod_database_code 4123500
_shelxl_version_number 2013-4
_shelx_space_group_comment
;
The symmetry employed for this shelxl refinement is uniquely defined
by the following loop, which should always be used as a source of
symmetry information in preference to the above space-group names.
They are only intended as comments.
;
_shelx_estimated_absorpt_t_max 0.969
_shelx_estimated_absorpt_t_min 0.960
_olex2_refinement_description
;
1. Fixed Uiso
 At 1.2 times of:
  All C(H) groups, All N(H) groups
2. Restrained distances
 C13-H13 = C12-H12
 0.95 with sigma of 0.0001
 C11-H12 = H13-C8
 2 with sigma of 0.0001
 H12-C13 = H13-C12
 2 with sigma of 0.0001
 C8-C13 \\sim C13-C12 \\sim C12-C11 \\sim C11-C10 \\sim C9-C10 \\sim C9-C8
 with sigma of 0.02
 C8-C11 \\sim C13-C10 \\sim C12-C9
 with sigma of 0.02
 C8-C12 \\sim C13-C11
 with sigma of 0.02
 C13-C11 \\sim C12-C10 \\sim C11-C9 \\sim C10-C8 \\sim C9-C13
 with sigma of 0.02
3. Rigid body (RIGU) restrains
 All non-hydrogen atoms
 with sigma for 1-2 distances of 0.004 and sigma for 1-3 distances of 0.004
4. Others
 Fixed Sof: N1(0.25) H1(0.125) C2(0.25) C3(0.5) H3(0.5) C4(0.5) H4(0.5)
 C5(0.25) C6(0.25) C7(0.25) C8(0.25) C9(0.25) H9(0.25) C10(0.25) H10(0.25)
 C11(0.25) H12(0.25) H13(0.25) C14(0.25) C15(0.5) C16(0.5) H16(0.5)
5.a Aromatic/amide H refined with riding coordinates:
 N1(H1), C3(H3), C4(H4), C9(H9), C10(H10), C16(H16)
;
_smtbx_masks_special_details
;
The solvent masking procedure as implemented in Olex2 was used to remove the
electronic contribution of solvent molecules from the refinement.  As the exact
solvent content is not known, only the atoms used in the refinement model are
reported in the formula here.


Total solvent accessible volume / cell = 19042.1 Ang^3^ [78.7%]
Total electron count / cell = 736.1
;

loop_
_space_group_symop_operation_xyz
'x, y, z'
'-y, x, z'
'-x, -y, z'
'y, -x, z'
'x, -z, y'
'x, -y, -z'
'x, z, -y'
'z, y, -x'
'-x, y, -z'
'-z, y, x'
'z, x, y'
'y, z, x'
'-y, -z, x'
'z, -x, -y'
'-y, z, -x'
'-z, -x, y'
'-z, x, -y'
'y, -z, -x'
'y, x, -z'
'-y, -x, -z'
'-x, z, y'
'-x, -z, -y'
'z, -y, x'
'-z, -y, -x'
'-x, -y, -z'
'y, -x, -z'
'x, y, -z'
'-y, x, -z'
'-x, z, -y'
'-x, y, z'
'-x, -z, y'
'-z, -y, x'
'x, -y, z'
'z, -y, -x'
'-z, -x, -y'
'-y, -z, -x'
'y, z, -x'
'-z, x, y'
'y, -z, x'
'z, x, -y'
'z, -x, y'
'-y, z, x'
'-y, -x, z'
'y, x, z'
'x, -z, -y'
'x, z, y'
'-z, y, -x'
'z, y, x'

loop_
_atom_site_label
_atom_site_type_symbol
_atom_site_fract_x
_atom_site_fract_y
_atom_site_fract_z
_atom_site_U_iso_or_equiv
_atom_site_adp_type
_atom_site_occupancy
_atom_site_site_symmetry_order
_atom_site_calc_flag
_atom_site_refinement_flags_posn
_atom_site_refinement_flags_adp
_atom_site_refinement_flags_occupancy
Zr1 Zr 0.5000 0.5000 0.41424(2) 0.01841(12) Uani 1 8 d S T P
O1 O 0.56723(4) 0.5000 0.37755(4) 0.0278(3) Uani 1 2 d S T P
O2 O 0.54220(7) 0.54220(7) 0.45780(7) 0.0637(9) Uani 1 6 d S T P
N1 N 0.92870(15) 0.4532(3) 0.0000 0.192(5) Uani 0.5 2 d S T P
H1 H 0.9591 0.4531 0.0000 0.230 Uiso 0.25 2 calc RS T P
C1 C 0.60876(6) 0.5000 0.39124(6) 0.0364(6) Uani 1 4 d S T P
C2 C 0.64496(8) 0.48761(13) 0.35504(8) 0.0405(14) Uani 0.5 2 d S T P
C3 C 0.63295(10) 0.48439(18) 0.30962(10) 0.081(3) Uani 0.5 1 d . . .
H3 H 0.6014 0.4868 0.3009 0.098 Uiso 0.5 1 calc R . .
C4 C 0.66620(11) 0.47766(18) 0.27633(11) 0.106(3) Uani 0.5 1 d . . .
H4 H 0.6574 0.4754 0.2448 0.128 Uiso 0.5 1 calc R . .
C5 C 0.71170(11) 0.4742(3) 0.28830(11) 0.100(3) Uani 0.5 2 d S T P
C6 C 0.74718(12) 0.4683(3) 0.25282(12) 0.152(5) Uani 0.5 2 d S T P
C7 C 0.77594(12) 0.4647(4) 0.22406(12) 0.169(5) Uani 0.5 2 d S T P
C8 C 0.81155(11) 0.46079(5) 0.18845(11) 0.177(4) Uani 0.5 2 d DS T P
C9 C 0.82726(16) 0.4199(3) 0.17274(16) 0.287(7) Uani 0.5 2 d S T P
H9 H 0.8151 0.3919 0.1849 0.344 Uiso 0.5 2 calc RS T P
C10 C 0.86215(16) 0.4184(3) 0.13785(16) 0.267(6) Uani 0.5 2 d S T P
H10 H 0.8735 0.3897 0.1265 0.321 Uiso 0.5 2 calc RS T P
C11 C 0.87926(11) 0.46046(5) 0.12074(11) 0.186(4) Uani 0.5 2 d DS T P
C12 C 0.86311(5) 0.5000 0.13689(5) 0.321(6) Uani 1 4 d DS T P
H12 H 0.87377(5) 0.52918(4) 0.12623(5) 0.385 Uiso 0.5 2 d DRS T P
C13 C 0.82944(5) 0.5000 0.17056(5) 0.301(6) Uani 1 4 d DS T P
H13 H 0.81878(5) 0.52918(4) 0.18122(5) 0.361 Uiso 0.5 2 d DRS T P
C14 C 0.91593(12) 0.4544(4) 0.08407(12) 0.191(5) Uani 0.5 2 d S T P
C15 C 0.90131(12) 0.4532(3) 0.03797(12) 0.194(4) Uani 0.5 1 d . . .
C16 C 0.85394(12) 0.4552(3) 0.02337(13) 0.219(5) Uani 0.5 1 d . . .
H16 H 0.8275 0.4563 0.0429 0.263 Uiso 0.5 1 calc R . .

loop_
_atom_site_aniso_label
_atom_site_aniso_U_11
_atom_site_aniso_U_22
_atom_site_aniso_U_33
_atom_site_aniso_U_23
_atom_site_aniso_U_13
_atom_site_aniso_U_12
Zr1 0.01938(13) 0.01938(13) 0.01647(16) 0.000 0.000 0.000
O1 0.0238(6) 0.0349(7) 0.0247(6) 0.000 0.0042(5) 0.000
O2 0.0637(9) 0.0637(9) 0.0637(9) -0.0420(11) -0.0420(11) 0.0420(11)
N1 0.021(2) 0.535(16) 0.018(2) 0.000 0.000 -0.001(4)
C1 0.0275(8) 0.0544(17) 0.0275(8) 0.000 0.0062(11) 0.000
C2 0.0321(11) 0.057(4) 0.0321(11) 0.0023(10) 0.0121(14) -0.0023(10)
C3 0.0363(15) 0.175(8) 0.0325(14) -0.009(2) 0.0109(12) 0.003(2)
C4 0.0436(18) 0.243(8) 0.0329(16) -0.012(2) 0.0116(14) 0.012(2)
C5 0.0407(15) 0.220(9) 0.0407(15) -0.006(2) 0.019(2) 0.006(2)
C6 0.0460(19) 0.363(15) 0.0460(19) -0.012(3) 0.019(2) 0.012(3)
C7 0.0401(18) 0.425(15) 0.0401(18) -0.014(3) 0.015(2) 0.014(3)
C8 0.0385(18) 0.454(12) 0.0385(18) -0.005(3) 0.024(3) 0.005(3)
C9 0.199(9) 0.462(13) 0.199(9) -0.007(4) 0.179(10) 0.007(4)
C10 0.158(7) 0.485(13) 0.158(7) -0.014(4) 0.132(8) 0.014(4)
C11 0.0263(15) 0.506(12) 0.0263(15) -0.002(3) 0.012(2) 0.002(3)
C12 0.228(8) 0.507(13) 0.228(8) 0.000 0.206(9) 0.000
C13 0.224(8) 0.456(12) 0.224(8) 0.000 0.202(8) 0.000
C14 0.0245(15) 0.524(16) 0.0245(15) -0.009(3) 0.005(2) 0.009(3)
C15 0.0195(17) 0.536(14) 0.0253(18) 0.001(3) 0.0031(14) 0.011(3)
C16 0.0251(18) 0.601(15) 0.0325(19) 0.002(4) 0.0071(16) 0.005(4)

loop_
_atom_type_symbol
_atom_type_description
_atom_type_scat_dispersion_real
_atom_type_scat_dispersion_imag
_atom_type_scat_source
C C 0.0181 0.0091 'International Tables Vol C Tables 4.2.6.8 and 6.1.1.4'
H H 0.0000 0.0000 'International Tables Vol C Tables 4.2.6.8 and 6.1.1.4'
N N 0.0311 0.0180 'International Tables Vol C Tables 4.2.6.8 and 6.1.1.4'
O O 0.0492 0.0322 'International Tables Vol C Tables 4.2.6.8 and 6.1.1.4'
Zr Zr -0.1862 2.2449 'International Tables Vol C Tables 4.2.6.8 and 6.1.1.4'

loop_
_geom_angle_atom_site_label_1
_geom_angle_atom_site_label_2
_geom_angle_atom_site_label_3
_geom_angle
_geom_angle_site_symmetry_1
_geom_angle_site_symmetry_3
Zr1 Zr1 Zr1 60.0 5_565 32_665
Zr1 Zr1 Zr1 60.0 5_565 8_556
Zr1 Zr1 Zr1 90.0 32_665 8_556
Zr1 Zr1 Zr1 60.0 8_556 29_656
Zr1 Zr1 Zr1 90.0 5_565 29_656
Zr1 Zr1 Zr1 60.0 32_665 29_656
O1 Zr1 Zr1 163.62(3) 4_565 5_565
O1 Zr1 Zr1 109.80(2) 3_665 29_656
O1 Zr1 Zr1 109.80(2) 4_565 8_556
O1 Zr1 Zr1 109.80(2) 3_665 5_565
O1 Zr1 Zr1 163.62(3) 2_655 29_656
O1 Zr1 Zr1 109.80(2) 2_655 8_556
O1 Zr1 Zr1 163.62(3) 3_665 32_665
O1 Zr1 Zr1 73.62(3) . 32_665
O1 Zr1 Zr1 109.80(2) . 29_656
O1 Zr1 Zr1 73.62(3) 3_665 8_556
O1 Zr1 Zr1 109.80(2) 4_565 32_665
O1 Zr1 Zr1 73.62(3) 2_655 5_565
O1 Zr1 Zr1 109.80(2) . 5_565
O1 Zr1 Zr1 73.62(3) 4_565 29_656
O1 Zr1 Zr1 163.62(3) . 8_556
O1 Zr1 Zr1 109.80(2) 2_655 32_665
O1 Zr1 O1 76.73(3) . 2_655
O1 Zr1 O1 122.76(6) . 3_665
O1 Zr1 O1 76.73(3) 4_565 3_665
O1 Zr1 O1 76.73(3) 3_665 2_655
O1 Zr1 O1 122.76(6) 4_565 2_655
O1 Zr1 O1 76.73(3) . 4_565
O2 Zr1 Zr1 34.84(4) . 5_565
O2 Zr1 Zr1 89.26(7) . 8_556
O2 Zr1 Zr1 34.84(4) 3_665 29_656
O2 Zr1 Zr1 34.84(4) 2_655 5_565
O2 Zr1 Zr1 34.84(4) 4_565 29_656
O2 Zr1 Zr1 34.84(4) 4_565 32_665
O2 Zr1 Zr1 89.26(7) 2_655 29_656
O2 Zr1 Zr1 89.26(7) . 29_656
O2 Zr1 Zr1 34.84(4) 3_665 8_556
O2 Zr1 Zr1 89.26(7) 2_655 32_665
O2 Zr1 Zr1 34.84(4) . 32_665
O2 Zr1 Zr1 89.26(7) 4_565 5_565
O2 Zr1 Zr1 89.26(7) 3_665 32_665
O2 Zr1 Zr1 89.26(7) 3_665 5_565
O2 Zr1 Zr1 89.26(7) 4_565 8_556
O2 Zr1 Zr1 34.84(4) 2_655 8_556
O2 Zr1 O1 77.35(7) 4_565 4_565
O2 Zr1 O1 141.607(12) 2_655 4_565
O2 Zr1 O1 141.607(12) 4_565 2_655
O2 Zr1 O1 141.607(12) 3_665 2_655
O2 Zr1 O1 77.35(7) . .
O2 Zr1 O1 141.607(12) . 3_665
O2 Zr1 O1 77.35(7) 4_565 .
O2 Zr1 O1 77.35(7) . 2_655
O2 Zr1 O1 141.606(12) 2_655 .
O2 Zr1 O1 77.35(7) 3_665 4_565
O2 Zr1 O1 77.35(7) 2_655 2_655
O2 Zr1 O1 141.607(12) . 4_565
O2 Zr1 O1 141.607(12) 4_565 3_665
O2 Zr1 O1 77.35(7) 3_665 3_665
O2 Zr1 O1 77.35(7) 2_655 3_665
O2 Zr1 O1 141.607(12) 3_665 .
O2 Zr1 O2 69.66(9) 4_565 .
O2 Zr1 O2 69.66(9) 2_655 .
O2 Zr1 O2 69.66(9) 3_665 2_655
O2 Zr1 O2 107.75(17) 4_565 2_655
O2 Zr1 O2 107.75(17) 3_665 .
O2 Zr1 O2 69.66(9) 4_565 3_665
C1 O1 Zr1 133.14(13) . .
Zr1 O2 Zr1 110.32(8) 32_665 5_565
Zr1 O2 Zr1 110.32(8) . 5_565
Zr1 O2 Zr1 110.32(8) . 32_665
C15 N1 H1 125.8 . .
C15 N1 H1 125.8 27 .
C15 N1 C15 108.4(4) . 27
O1 C1 O1 126.5(2) . 47_656
O1 C1 C2 115.95(11) . 24_666
O1 C1 C2 115.95(11) 47_656 33_565
O1 C1 C2 115.95(11) . .
O1 C1 C2 115.95(11) . 33_565
O1 C1 C2 115.95(11) 47_656 24_666
O1 C1 C2 115.95(11) 47_656 .
C2 C1 C2 27.2(3) . 24_666
C2 C1 C2 0.0(4) 33_565 24_666
C2 C1 C2 27.2(3) . 33_565
C3 C2 C1 120.24(18) . .
C3 C2 C1 120.24(18) 47_656 .
C3 C2 C3 119.2(4) . 47_656
C2 C3 C2 26.9(3) . 24_666
C2 C3 C2 0.0(2) 24_666 33_565
C2 C3 C2 26.9(3) . 33_565
C2 C3 H3 119.8 . .
C2 C3 H3 113.2 24_666 .
C2 C3 H3 113.2 33_565 .
C2 C3 C4 120.4(3) . .
C4 C3 C2 120.0(3) . 33_565
C4 C3 C2 120.0(3) . 24_666
C4 C3 H3 119.8 . .
C3 C4 C3 30.8(4) . 33_565
C3 C4 H4 115.2 33_565 .
C3 C4 H4 119.8 . .
C3 C4 C5 104.3(3) . 33_565
C3 C4 C5 104.3(3) . 24_666
C3 C4 C5 79.9(3) 33_565 24_666
C3 C4 C5 79.9(3) 33_565 33_565
C5 C4 C3 115.9(4) . 33_565
C5 C4 C3 120.5(3) . .
C5 C4 H4 119.8 . .
C5 C4 H4 113.6 33_565 .
C5 C4 H4 113.6 24_666 .
C5 C4 C5 0.0(3) 33_565 24_666
C5 C4 C5 49.8(5) . 33_565
C5 C4 C5 49.8(5) . 24_666
C4 C5 C4 119.0(4) . 47_656
C4 C5 C6 120.5(2) . .
C4 C5 C6 120.5(2) 47_656 .
C7 C6 C5 178.4(12) . .
C6 C7 C8 179.3(12) . .
C9 C8 C7 122.9(5) 47_656 .
C9 C8 C7 122.9(5) . .
C9 C8 C9 0.0(5) 47_656 .
C9 C8 C13 118.7(4) 47_656 .
C9 C8 C13 118.7(4) . .
C13 C8 C7 118.4(5) . .
C8 C9 H9 119.9 . .
C8 C9 C10 120.3(6) . .
C10 C9 H9 119.9 . .
C9 C10 H10 120.9 . .
C11 C10 C9 118.1(6) . .
C11 C10 H10 120.9 . .
C10 C11 C10 0.0(8) 47_656 .
C10 C11 C14 113.2(5) . .
C10 C11 C14 113.2(5) 47_656 .
C12 C11 C10 120.1(4) 47_656 47_656
C12 C11 C10 120.1(4) 47_656 .
C12 C11 C10 120.1(4) 24_666 47_656
C12 C11 C10 120.1(4) . 47_656
C12 C11 C10 120.1(4) 24_666 .
C12 C11 C10 120.1(4) . .
C12 C11 C12 0.0(2) 24_666 .
C12 C11 C12 0.0(2) 24_666 47_656
C12 C11 C12 0.0(2) 47_656 .
C12 C11 C14 126.7(5) . .
C12 C11 C14 126.7(5) 47_656 .
C12 C11 C14 126.7(5) 24_666 .
C11 C12 C11 120.0(4) . 33_565
C11 C12 H12 122.7(2) . .
C11 C12 H12 2.7(2) 33_565 .
C11 C12 C13 120.00(19) 33_565 .
C11 C12 C13 120.01(19) . .
C13 C12 H12 117.33(15) . .
C8 C13 C8 114.3(4) 33_565 .
C8 C13 C8 114.3(4) 24_666 .
C8 C13 C8 0.0(5) 33_565 24_666
C8 C13 C12 122.83(19) 33_565 .
C8 C13 C12 122.83(19) 33_565 24_666
C8 C13 C12 122.83(19) . .
C8 C13 C12 122.83(19) 24_666 47_656
C8 C13 C12 122.83(19) . 47_656
C8 C13 C12 122.83(19) 24_666 .
C8 C13 C12 122.83(19) . 24_666
C8 C13 C12 122.83(19) 33_565 47_656
C8 C13 C12 122.83(19) 24_666 24_666
C8 C13 H13 5.5(2) 33_565 .
C8 C13 H13 119.8(2) . .
C8 C13 H13 5.5(2) 24_666 .
C12 C13 C12 0.00(16) 24_666 .
C12 C13 C12 0.00(16) 47_656 24_666
C12 C13 C12 0.00(16) 47_656 .
C12 C13 H13 117.33(15) 24_666 .
C12 C13 H13 117.33(15) 47_656 .
C12 C13 H13 117.33(15) . .
C15 C14 C11 117.4(2) . .
C15 C14 C11 117.4(2) 47_656 .
C15 C14 C15 125.1(5) 47_656 .
N1 C15 C14 126.6(4) . .
N1 C15 C16 108.7(3) . .
C14 C15 C16 124.6(4) . .
C15 C16 H16 126.4 . .
C16 C16 C15 107.1(2) 27 .
C16 C16 H16 126.4 27 .

loop_
_geom_bond_atom_site_label_1
_geom_bond_atom_site_label_2
_geom_bond_distance
_geom_bond_site_symmetry_2
Zr1 Zr1 3.5077(4) 32_665
Zr1 Zr1 3.5077(4) 29_656
Zr1 Zr1 3.5077(4) 8_556
Zr1 Zr1 3.5077(4) 5_565
Zr1 O1 2.2150(11) .
Zr1 O1 2.2150(11) 3_665
Zr1 O1 2.2150(11) 4_565
Zr1 O1 2.2150(11) 2_655
Zr1 O2 2.1369(11) 4_565
Zr1 O2 2.1369(11) 2_655
Zr1 O2 2.1369(11) .
Zr1 O2 2.1369(11) 3_665
O1 C1 1.2646(16) .
O2 Zr1 2.1370(11) 32_665
O2 Zr1 2.1370(11) 5_565
N1 H1 0.8800 .
N1 C15 1.354(4) 27
N1 C15 1.354(4) .
C1 O1 1.2647(16) 47_656
C1 C2 1.523(4) 33_565
C1 C2 1.523(4) 24_666
C1 C2 1.523(4) .
C2 C3 1.362(3) 47_656
C2 C3 1.362(3) .
C3 C2 1.582(4) 24_666
C3 C2 1.582(4) 33_565
C3 H3 0.9500 .
C3 C4 1.375(4) .
C4 C3 1.748(5) 33_565
C4 H4 0.9500 .
C4 C5 1.946(6) 33_565
C4 C5 1.364(4) .
C4 C5 1.946(6) 24_666
C5 C4 1.364(4) 47_656
C5 C6 1.461(6) .
C6 C7 1.181(7) .
C7 C8 1.461(6) .
C8 C9 1.346(9) 47_656
C8 C9 1.346(9) .
C8 C13 1.350(3) .
C9 H9 0.9500 .
C9 C10 1.428(8) .
C10 H10 0.9500 .
C10 C11 1.404(9) .
C11 C10 1.404(9) 47_656
C11 C12 1.321(2) 47_656
C11 C12 1.321(2) 24_666
C11 C12 1.321(2) .
C11 C14 1.510(6) .
C12 C11 1.321(2) 33_565
C12 H12 0.94998(10) .
C12 C13 1.3770(16) .
C13 C8 1.350(3) 33_565
C13 C8 1.350(3) 24_666
C13 C12 1.3770(16) 47_656
C13 C12 1.3770(16) 24_666
C13 H13 0.95000(11) .
C14 C15 1.399(4) .
C14 C15 1.399(4) 47_656
C15 C16 1.435(5) .
C16 C16 1.352(7) 27
C16 H16 0.9500 .

loop_
_geom_torsion_atom_site_label_1
_geom_torsion_atom_site_label_2
_geom_torsion_atom_site_label_3
_geom_torsion_atom_site_label_4
_geom_torsion
_geom_torsion_site_symmetry_1
_geom_torsion_site_symmetry_4
Zr1 O1 C1 O1 0.0 . 47_656
Zr1 O1 C1 C2 -164.84(16) . 33_565
Zr1 O1 C1 C2 164.84(16) . .
Zr1 O1 C1 C2 -164.84(16) . 24_666
O1 C1 C2 C3 176.7(3) 47_656 .
O1 C1 C2 C3 -10.2(4) 47_656 47_656
O1 C1 C2 C3 -176.6(3) . 47_656
O1 C1 C2 C3 10.2(4) . .
N1 C15 C16 C16 1.5(8) . 27
C1 C2 C3 C2 76.5(3) . 33_565
C1 C2 C3 C2 76.5(3) . 24_666
C1 C2 C3 C4 173.7(4) . .
C2 C1 C2 C3 86.6(4) 33_565 47_656
C2 C1 C2 C3 86.6(4) 24_666 47_656
C2 C1 C2 C3 -86.6(4) 33_565 .
C2 C1 C2 C3 -86.6(4) 24_666 .
C2 C3 C4 C3 -59.0(4) 24_666 33_565
C2 C3 C4 C3 -59.0(4) 33_565 33_565
C2 C3 C4 C3 -90.2(5) . 33_565
C2 C3 C4 C5 -51.6(6) . 24_666
C2 C3 C4 C5 -51.6(6) . 33_565
C2 C3 C4 C5 -20.5(5) 33_565 33_565
C2 C3 C4 C5 31.0(8) 24_666 .
C2 C3 C4 C5 31.0(8) 33_565 .
C2 C3 C4 C5 -20.5(5) 24_666 24_666
C2 C3 C4 C5 -20.5(5) 24_666 33_565
C2 C3 C4 C5 -20.5(5) 33_565 24_666
C2 C3 C4 C5 -0.2(9) . .
C3 C2 C3 C2 -96.7(5) 47_656 33_565
C3 C2 C3 C2 -96.7(5) 47_656 24_666
C3 C2 C3 C4 0.4(9) 47_656 .
C3 C4 C5 C4 -0.1(11) . 47_656
C3 C4 C5 C4 34.5(10) 33_565 47_656
C3 C4 C5 C6 -143.7(7) 33_565 .
C3 C4 C5 C6 -178.4(7) . .
C5 C4 C5 C4 82.9(7) 24_666 47_656
C5 C4 C5 C4 82.9(7) 33_565 47_656
C5 C4 C5 C6 -95.4(8) 24_666 .
C5 C4 C5 C6 -95.4(8) 33_565 .
C7 C8 C9 C10 180.000(2) . .
C7 C8 C13 C8 0.000(0) . 24_666
C7 C8 C13 C8 0.000(0) . 33_565
C7 C8 C13 C12 180.000(1) . 47_656
C7 C8 C13 C12 180.000(1) . .
C7 C8 C13 C12 180.000(1) . 24_666
C8 C9 C10 C11 0.000(1) . .
C9 C8 C9 C10 -83(100) 47_656 .
C9 C8 C13 C8 180.000(2) . 24_666
C9 C8 C13 C8 180.000(1) 47_656 24_666
C9 C8 C13 C8 180.000(1) 47_656 33_565
C9 C8 C13 C8 180.000(2) . 33_565
C9 C8 C13 C12 0.000(1) 47_656 47_656
C9 C8 C13 C12 0.000(1) 47_656 .
C9 C8 C13 C12 0.000(1) . .
C9 C8 C13 C12 0.000(1) . 24_666
C9 C8 C13 C12 0.000(1) . 47_656
C9 C8 C13 C12 0.000(1) 47_656 24_666
C9 C10 C11 C10 0(100) . 47_656
C9 C10 C11 C12 0.000(2) . .
C9 C10 C11 C12 0.000(2) . 47_656
C9 C10 C11 C12 0.000(2) . 24_666
C9 C10 C11 C14 180.000(1) . .
C10 C11 C12 C11 180.000(1) . 33_565
C10 C11 C12 C11 180.000(1) 47_656 33_565
C10 C11 C12 C13 0.000(1) 47_656 .
C10 C11 C12 C13 0.000(1) . .
C10 C11 C14 C15 91.9(9) 47_656 .
C10 C11 C14 C15 91.9(9) . .
C10 C11 C14 C15 -91.9(9) 47_656 47_656
C10 C11 C14 C15 -91.9(9) . 47_656
C11 C12 C13 C8 0.000(1) . .
C11 C12 C13 C8 180.000(1) . 33_565
C11 C12 C13 C8 0.000(1) 33_565 33_565
C11 C12 C13 C8 0.000(1) 33_565 24_666
C11 C12 C13 C8 180.000(1) . 24_666
C11 C12 C13 C8 180.000(1) 33_565 .
C11 C12 C13 C12 0.000(11) 33_565 47_656
C11 C12 C13 C12 0.000(11) . 47_656
C11 C12 C13 C12 0.000(11) . 24_666
C11 C12 C13 C12 0.000(11) 33_565 24_666
C11 C14 C15 N1 172.2(9) . .
C11 C14 C15 C16 -3.0(15) . .
C12 C11 C12 C11 0(26) 24_666 33_565
C12 C11 C12 C11 0(26) 47_656 33_565
C12 C11 C12 C13 0(8) 47_656 .
C12 C11 C12 C13 0(8) 24_666 .
C12 C11 C14 C15 -88.1(9) 47_656 .
C12 C11 C14 C15 88.1(9) 47_656 47_656
C12 C11 C14 C15 88.1(9) 24_666 47_656
C12 C11 C14 C15 88.1(9) . 47_656
C12 C11 C14 C15 -88.1(9) 24_666 .
C12 C11 C14 C15 -88.1(9) . .
C13 C8 C9 C10 0.000(2) . .
C14 C11 C12 C11 0.000(1) . 33_565
C14 C11 C12 C13 180.000(2) . .
C14 C15 C16 C16 177.4(8) . 27
C15 N1 C15 C14 -178.2(7) 27 .
C15 N1 C15 C16 -2.4(13) 27 .
C15 C14 C15 N1 -4(2) 47_656 .
C15 C14 C15 C16 -178.9(7) 47_656 .

loop_
_smtbx_masks_void_nr
_smtbx_masks_void_average_x
_smtbx_masks_void_average_y
_smtbx_masks_void_average_z
_smtbx_masks_void_volume
_smtbx_masks_void_count_electrons
1 0.387 -0.251 -0.148 19042.1 736.1
